data_2004261
loop_
_publ_author_name
'Pohl, E.'
'Kneisel, B. O.'
'Herbst-Irmer, R.'
'de Meijere, A.'
'Funke, F.'
'Stein, F.'

_publ_section_title
;
 Three \a,\b-Unsaturated (Carbene)pentacarbonylchromium Complexes
;
_journal_issue 12
_journal_name_full 'Acta Crystallographica Section C'
_journal_page_first 2503
_journal_page_last 2508
_journal_paper_doi 10.1107/S0108270195006160
_journal_volume 51
_journal_year 1995
_chemical_formula_moiety '[Cr(C25 H29 NO)(CO)5]'
_chemical_formula_sum 'C30 H29 Cr N O6'
_chemical_formula_weight 551.54
_chemical_name_systematic
;
 [2(E)-3-dibenzylamino-1-ethoxy-6,6-dimethylhept-2-ene-4-in-ylidene]
;
_space_group_IT_number 2
_symmetry_cell_setting triclinic
_symmetry_space_group_name_Hall '-P 1'
_symmetry_space_group_name_H-M 'P -1'
_audit_creation_method SHELXL
_cell_angle_alpha 108.09(2)
_cell_angle_beta 98.22(2)
_cell_angle_gamma 100.11(2)
_cell_formula_units_Z 2
_cell_length_a 10.834(2)
_cell_length_b 11.745(2)
_cell_length_c 12.222(2)
_cell_measurement_reflns_used 59
_cell_measurement_temperature 153(2)
_cell_measurement_theta_max 12.5
_cell_measurement_theta_min 10
_cell_volume 1422.6(5)
_computing_cell_refinement DIF4
_computing_data_collection 'DIF4 (Stoe & Cie, 1988a)'
_computing_data_reduction 'REDU4 (Stoe & Cie, 1988b)'
_computing_molecular_graphics 'SHELXTL-Plus (Sheldrick, 1994)'
_computing_publication_material SHELXL93
_computing_structure_refinement 'SHELXL93 (Sheldrick, 1993)'
_computing_structure_solution 'SHELX90 (Sheldrick, 1990)'
_diffrn_ambient_temperature 153(2)
_diffrn_measurement_device 'Stoe-Huber four-circle diffractometer'
_diffrn_measurement_method 'profile data from 2\q/\w'
_diffrn_radiation_monochromator graphite
_diffrn_radiation_source 'fine-focus sealed tube'
_diffrn_radiation_type MoK\a
_diffrn_radiation_wavelength 0.71073
_diffrn_reflns_av_R_equivalents 0.0392
_diffrn_reflns_av_sigmaI/netI 0.0174
_diffrn_reflns_limit_h_max 11
_diffrn_reflns_limit_h_min -11
_diffrn_reflns_limit_k_max 12
_diffrn_reflns_limit_k_min -12
_diffrn_reflns_limit_l_max 13
_diffrn_reflns_limit_l_min -11
_diffrn_reflns_number 4192
_diffrn_reflns_theta_max 22.51
_diffrn_reflns_theta_min 4.01
_diffrn_standards_decay_% 0
_diffrn_standards_interval_time 90
_diffrn_standards_number 3
_exptl_absorpt_coefficient_mu 0.444
_exptl_absorpt_correction_T_max 0.742
_exptl_absorpt_correction_T_min 0.643
_exptl_absorpt_correction_type 'empirical, \y scan'
_exptl_crystal_colour orange
_exptl_crystal_density_diffrn 1.288
_exptl_crystal_description block
_exptl_crystal_F_000 576
_exptl_crystal_size_max 0.9
_exptl_crystal_size_mid 0.4
_exptl_crystal_size_min 0.4
_refine_diff_density_max 0.279
_refine_diff_density_min -0.310
_refine_ls_extinction_method none
_refine_ls_goodness_of_fit_all 1.042
_refine_ls_goodness_of_fit_obs 1.062
_refine_ls_hydrogen_treatment 'H atoms: see text'
_refine_ls_matrix_type full
_refine_ls_number_parameters 347
_refine_ls_number_reflns 3700
_refine_ls_number_restraints 0
_refine_ls_restrained_S_all 1.042
_refine_ls_restrained_S_obs 1.062
_refine_ls_R_factor_all 0.0358
_refine_ls_R_factor_obs 0.0319
_refine_ls_shift/esd_max 0.001
_refine_ls_shift/esd_mean 0.000
_refine_ls_structure_factor_coef Fsqd
_refine_ls_weighting_details 'w = 1/[\s^2^(Fo^2^)+(0.0409P)^2^+1.0072P] where P=(Fo^2^+2Fc^2^)/3'
_refine_ls_weighting_scheme calc
_refine_ls_wR_factor_all 0.0853
_refine_ls_wR_factor_obs 0.0825
_reflns_number_observed 3366
_reflns_number_total 3700
_reflns_observed_criterion >2sigma(I)
_cod_data_source_file jz1049.cif
_cod_data_source_block 6
_cod_depositor_comments
;
The following automatic conversions were performed:
'_symmetry_cell_setting' value 'Triclinic' changed to 'triclinic'
according to '/home/saulius/struct/CIF-dictionaries/cif_core.dic'
dictionary named 'cif_core.dic' version 2.4.1 from 2010-06-29.

Automatic conversion script
Id: cif_fix_enum 1527 2010-12-29 10:47:43Z saulius 

The following automatic conversions were performed:

'_symmetry_cell_setting' value 'Triclinic' changed to 'triclinic'
according to /home/saulius/struct/CIF-dictionaries/cif_core.dic
dictionary named 'cif_core.dic' version 2.4.1 from 2010-06-29.

Automatic conversion script
Id: cif_fix_values 1715 2011-07-08 13:25:40Z adriana 

The following automatic conversions were performed:

'_refine_ls_weighting_scheme' value 'calc w =
1/[\s^2^(Fo^2^)+(0.0409P)^2^+1.0072P] where P=(Fo^2^+2Fc^2^)/3' was
changed to 'calc'. New tag '_refine_ls_weighting_details' was
created. The value of the new tag was set to 'w =
1/[\s^2^(Fo^2^)+(0.0409P)^2^+1.0072P] where P=(Fo^2^+2Fc^2^)/3'.

Automatic conversion script
Id: cif_fix_values 3143 2015-03-26 13:38:13Z robertas 
;
_cod_original_cell_volume 1422.6(4)
_cod_database_code 2004261

loop_
_symmetry_equiv_pos_as_xyz
'x, y, z'
'-x, -y, -z'

loop_
_atom_site_aniso_label
_atom_site_aniso_U_11
_atom_site_aniso_U_22
_atom_site_aniso_U_33
_atom_site_aniso_U_12
_atom_site_aniso_U_13
_atom_site_aniso_U_23
Cr 0.0264(2) 0.0230(2) 0.0269(2) 0.00621(15) 0.0124(2) 0.0094(2)
C13 0.0299(12) 0.0325(14) 0.0350(14) 0.0083(10) 0.0153(10) 0.0187(12)
O13 0.0499(10) 0.0285(9) 0.0355(9) 0.0062(8) 0.0166(8) 0.0036(8)
C14 0.0307(13) 0.0290(13) 0.0330(13) 0.0061(10) 0.0109(11) 0.0086(11)
O14 0.0489(11) 0.0494(11) 0.0538(11) 0.0024(9) 0.0251(9) 0.0279(10)
C15 0.0392(15) 0.0271(12) 0.0273(12) 0.0044(11) 0.0083(11) 0.0070(10)
O15 0.0418(11) 0.0513(12) 0.0539(11) 0.0164(9) -0.0005(9) 0.0197(9)
C16 0.0444(14) 0.0234(12) 0.0329(13) 0.0077(11) 0.0174(11) 0.0044(11)
O16 0.0827(14) 0.0395(10) 0.0498(11) 0.0066(10) 0.0407(11) 0.0189(9)
C17 0.0367(14) 0.0251(12) 0.0398(14) 0.0078(11) 0.0164(11) 0.0111(11)
O17 0.0375(10) 0.0455(11) 0.0801(14) 0.0198(9) 0.0130(9) 0.0273(10)
O1 0.0206(8) 0.0331(9) 0.0326(8) 0.0028(7) 0.0129(7) 0.0028(7)
C11 0.0231(12) 0.0387(14) 0.0407(14) 0.0045(10) 0.0169(10) 0.0043(11)
C12 0.0301(14) 0.0399(15) 0.068(2) 0.0009(11) 0.0228(13) 0.0039(13)
C1 0.0240(12) 0.0250(12) 0.0275(11) 0.0063(10) 0.0080(9) 0.0135(9)
C2 0.0216(11) 0.0248(11) 0.0274(12) 0.0036(9) 0.0087(9) 0.0089(10)
C3 0.0227(11) 0.0249(12) 0.0297(12) 0.0053(9) 0.0105(9) 0.0146(10)
C4 0.0287(13) 0.0278(12) 0.0285(12) 0.0111(11) 0.0156(11) 0.0130(11)
C5 0.0319(13) 0.0257(12) 0.0288(12) 0.0095(11) 0.0131(11) 0.0132(11)
C6 0.0404(14) 0.0258(12) 0.0310(12) 0.0033(10) 0.0034(11) 0.0090(10)
C61 0.066(2) 0.041(2) 0.063(2) 0.0069(14) -0.019(2) 0.0161(14)
C62 0.073(2) 0.041(2) 0.0378(15) -0.0009(14) 0.0198(14) 0.0019(12)
C63 0.0442(15) 0.0344(14) 0.0444(15) -0.0032(11) 0.0100(12) 0.0120(12)
N1 0.0249(10) 0.0295(10) 0.0312(10) 0.0063(8) 0.0160(8) 0.0099(8)
C7 0.0239(12) 0.0340(13) 0.0391(13) 0.0040(10) 0.0183(10) 0.0123(11)
C71 0.0214(12) 0.0411(14) 0.0358(13) 0.0109(10) 0.0164(10) 0.0085(11)
C72 0.0294(13) 0.056(2) 0.050(2) 0.0166(12) 0.0181(12) 0.0266(13)
C73 0.050(2) 0.098(3) 0.066(2) 0.042(2) 0.032(2) 0.051(2)
C74 0.058(2) 0.140(4) 0.045(2) 0.062(2) 0.024(2) 0.037(2)
C75 0.037(2) 0.108(3) 0.041(2) 0.029(2) 0.0054(14) -0.007(2)
C76 0.0315(14) 0.054(2) 0.046(2) 0.0119(12) 0.0124(12) -0.0008(13)
C8 0.0346(13) 0.0283(12) 0.0389(13) 0.0111(10) 0.0219(11) 0.0096(10)
C81 0.0275(12) 0.0286(12) 0.0280(12) 0.0037(10) 0.0109(10) 0.0047(10)
C82 0.0320(13) 0.0380(14) 0.0355(13) 0.0095(11) 0.0153(11) 0.0096(11)
C83 0.0348(14) 0.048(2) 0.0354(14) 0.0018(12) 0.0189(11) 0.0070(12)
C84 0.061(2) 0.0391(15) 0.0321(14) -0.0040(13) 0.0180(13) 0.0078(12)
C85 0.081(2) 0.042(2) 0.0404(15) 0.0236(15) 0.0187(15) 0.0178(13)
C86 0.053(2) 0.0417(15) 0.0378(14) 0.0220(13) 0.0217(12) 0.0110(12)

loop_
_atom_site_label
_atom_site_occupancy
_atom_site_fract_x
_atom_site_fract_y
_atom_site_fract_z
_atom_site_U_iso_or_equiv
_atom_site_thermal_displace_type
_atom_site_calc_flag
_atom_site_refinement_flags
_atom_site_type_symbol
Cr 1 .63406(3) .50677(3) .75943(3) .02443(13) Uani d . Cr
C13 1 .6685(2) .6514(2) .8889(2) .0297(5) Uani d . C
O13 1 .6885(2) .74113(15) .96847(14) .0393(4) Uani d . O
C14 1 .7239(2) .5955(2) .6784(2) .0311(5) Uani d . C
O14 1 .7779(2) .6511(2) .6308(2) .0479(5) Uani d . O
C15 1 .7854(2) .4658(2) .8203(2) .0320(5) Uani d . C
O15 1 .8746(2) .4416(2) .8596(2) .0490(5) Uani d . O
C16 1 .5491(2) .4244(2) .8480(2) .0339(6) Uani d . C
O16 1 .5026(2) .3813(2) .9082(2) .0546(5) Uani d . O
C17 1 .4823(2) .5479(2) .7032(2) .0329(5) Uani d . C
O17 1 .3925(2) .5786(2) .6743(2) .0516(5) Uani d . O
O1 1 .50015(13) .26281(14) .55122(13) .0305(4) Uani d . O
C11 1 .3802(2) .2641(2) .5891(2) .0357(6) Uani d . C
H11A 1 .3430(2) .3296(2) .5722(2) .043 Uiso calc R H
H11B 1 .3937(2) .2800(2) .6749(2) .043 Uiso calc R H
C12 1 .2924(2) .1408(2) .5229(3) .0491(7) Uani d . C
H12A 1 .2107(7) .1373(6) .5487(12) .074 Uiso calc R H
H12B 1 .3317(8) .0767(3) .5382(13) .074 Uiso calc R H
H12C 1 .2773(14) .1276(7) .4384(3) .074 Uiso calc R H
C1 1 .6066(2) .3494(2) .6094(2) .0241(5) Uani d . C
C2 1 .7111(2) .3254(2) .5553(2) .0245(5) Uani d . C
H2 1 .7921(2) .3788(2) .5967(2) .029 Uiso calc R H
C3 1 .7123(2) .2356(2) .4511(2) .0240(5) Uani d . C
C4 1 .6009(2) .1467(2) .3746(2) .0259(5) Uani d . C
C5 1 .5158(2) .0697(2) .3021(2) .0268(5) Uani d . C
C6 1 .4174(2) -.0247(2) .2070(2) .0336(5) Uani d . C
C61 1 .3244(3) .0369(3) .1551(3) .0612(8) Uani d . C
H61A 1 .2612(13) -.0253(4) .0885(12) .092 Uiso calc R H
H61B 1 .3717(4) .0983(14) .1278(17) .092 Uiso calc R H
H61C 1 .2804(15) .0775(17) .2153(6) .092 Uiso calc R H
C62 1 .4863(3) -.0903(3) .1126(2) .0544(7) Uani d . C
H62A 1 .4225(3) -0.1508(13) .0452(7) .082 Uiso calc R H
H62B 1 .5438(14) -0.1324(15) .1459(5) .082 Uiso calc R H
H62C 1 .5362(15) -.0294(3) .0865(12) .082 Uiso calc R H
C63 1 .3474(2) -0.1188(2) .2535(2) .0429(6) Uani d . C
H63A 1 .2835(11) -0.1826(9) .1888(4) .064 Uiso calc R H
H63B 1 .3046(13) -.0774(3) .3144(10) .064 Uiso calc R H
H63C 1 .4094(3) -0.1568(11) .2872(13) .064 Uiso calc R H
N1 1 .8239(2) .2279(2) .4122(2) .0276(4) Uani d . N
C7 1 .9442(2) .3127(2) .4803(2) .0315(5) Uani d . C
H7A 1 .9301(2) .3972(2) .5060(2) .038 Uiso calc R H
H7B 1 1.0068(2) .3103(2) .4285(2) .038 Uiso calc R H
C71 1 1.0016(2) .2868(2) .5874(2) .0323(5) Uani d . C
C72 1 .9537(2) .1792(2) .6076(2) .0410(6) Uani d . C
H72 1 .8813(2) .1205(2) .5541(2) .049 Uiso calc R H
C73 1 1.0105(3) .1574(3) .7045(3) .0604(9) Uani d . C
H73 1 .9766(3) .0838(3) .7179(3) .072 Uiso calc R H
C74 1 1.1155(3) .2405(4) .7820(3) .0734(11) Uani d . C
H74 1 1.1552(3) .2243(4) .8483(3) .088 Uiso calc R H
C75 1 1.1628(3) .3474(4) .7632(3) .0687(10) Uani d . C
H75 1 1.2353(3) .4055(4) .8171(3) .082 Uiso calc R H
C76 1 1.1062(2) .3714(3) .6669(2) .0473(7) Uani d . C
H76 1 1.1392(2) .4463(3) .6553(2) .057 Uiso calc R H
C8 1 .8345(2) .1296(2) .3082(2) .0324(5) Uani d . C
H8A 1 .7508(2) .0692(2) .2754(2) .039 Uiso calc R H
H8B 1 .8983(2) .0862(2) .3320(2) .039 Uiso calc R H
C81 1 .8739(2) .1766(2) .2138(2) .0291(5) Uani d . C
C82 1 .9662(2) .1338(2) .1559(2) .0348(6) Uani d . C
H82 1 1.0052(2) .0749(2) .1765(2) .042 Uiso calc R H
C83 1 1.0025(2) .1752(2) .0688(2) .0412(6) Uani d . C
H83 1 1.0655(2) .1442(2) .0295(2) .049 Uiso calc R H
C84 1 .9479(3) .2610(2) .0389(2) .0463(7) Uani d . C
H84 1 .9735(3) .2903(2) -.0205(2) .056 Uiso calc R H
C85 1 .8559(3) .3042(2) .0954(2) .0518(7) Uani d . C
H85 1 .8177(3) .3637(2) .0749(2) .062 Uiso calc R H
C86 1 .8186(3) .2618(2) .1821(2) .0422(6) Uani d . C
H86 1 .7542(3) .2917(2) .2200(2) .051 Uiso calc R H

loop_
_atom_type_symbol
_atom_type_description
_atom_type_scat_dispersion_real
_atom_type_scat_dispersion_imag
_atom_type_scat_source
C C 0.0033 0.0016 'International Tables Vol C Tables 4.2.6.8 and 6.1.1.4'
H H 0.0000 0.0000 'International Tables Vol C Tables 4.2.6.8 and 6.1.1.4'
N N 0.0061 0.0033 'International Tables Vol C Tables 4.2.6.8 and 6.1.1.4'
O O 0.0106 0.0060 'International Tables Vol C Tables 4.2.6.8 and 6.1.1.4'
Cr Cr 0.3209 0.6236 'International Tables Vol C Tables 4.2.6.8 and 6.1.1.4'

loop_
_geom_angle_atom_site_label_1
_geom_angle_atom_site_label_2
_geom_angle_atom_site_label_3
_geom_angle
_geom_angle_publ_flag
C13 Cr C17 88.20(10) y
C13 Cr C14 89.19(9) y
C17 Cr C14 89.44(10) y
C13 Cr C16 88.05(9) y
C17 Cr C16 91.64(10) y
C14 Cr C16 177.00(10) y
C13 Cr C15 90.83(10) y
C17 Cr C15 178.32(9) y
C14 Cr C15 91.91(10) y
C16 Cr C15 86.95(10) y
C13 Cr C1 175.88(9) y
C17 Cr C1 93.35(9) y
C14 Cr C1 87.01(9) y
C16 Cr C1 95.71(9) y
C15 Cr C1 87.71(9) y
O13 C13 Cr 179.1(2) y
O14 C14 Cr 178.7(2) y
O15 C15 Cr 178.0(2) y
O16 C16 Cr 175.3(2) y
O17 C17 Cr 176.3(2) y
C1 O1 C11 122.0(2) y
O1 C11 C12 107.2(2) y
O1 C1 C2 110.7(2) y
O1 C1 Cr 129.51(14) y
C2 C1 Cr 119.75(15) y
C3 C2 C1 129.4(2) y
N1 C3 C2 120.9(2) y
N1 C3 C4 114.7(2) y
C2 C3 C4 124.4(2) y
C5 C4 C3 173.0(2) y
C4 C5 C6 175.9(2) y
C5 C6 C61 109.1(2) y
C5 C6 C63 110.2(2) y
C61 C6 C63 110.9(2) y
C5 C6 C62 107.4(2) y
C61 C6 C62 110.0(2) y
C63 C6 C62 109.2(2) y
C3 N1 C7 120.7(2) y
C3 N1 C8 123.9(2) y
C7 N1 C8 115.1(2) y
N1 C7 C71 114.7(2) y
C76 C71 C72 118.8(2) y
C76 C71 C7 119.2(2) y
C72 C71 C7 121.9(2) y
C73 C72 C71 120.3(3) y
C74 C73 C72 120.7(3) y
C73 C74 C75 119.4(3) y
C74 C75 C76 120.7(3) y
C75 C76 C71 120.1(3) y
N1 C8 C81 112.8(2) y
C86 C81 C82 118.3(2) y
C86 C81 C8 121.3(2) y
C82 C81 C8 120.5(2) y
C83 C82 C81 121.1(2) y
C84 C83 C82 120.1(2) y
C83 C84 C85 119.5(2) y
C84 C85 C86 120.4(3) y
C81 C86 C85 120.6(2) y

loop_
_geom_bond_atom_site_label_1
_geom_bond_atom_site_label_2
_geom_bond_distance
_geom_bond_publ_flag
Cr C13 1.862(3) y
Cr C17 1.890(3) y
Cr C14 1.891(2) y
Cr C16 1.891(3) y
Cr C15 1.903(3) y
Cr C1 2.101(2) y
C13 O13 1.152(3) y
C14 O14 1.142(3) y
C15 O15 1.138(3) y
C16 O16 1.140(3) y
C17 O17 1.142(3) y
O1 C1 1.332(3) y
O1 C11 1.442(3) y
C11 C12 1.491(3) y
C1 C2 1.418(3) y
C2 C3 1.382(3) y
C3 N1 1.368(3) y
C3 C4 1.431(3) y
C4 C5 1.195(3) y
C5 C6 1.466(3) y
C6 C61 1.517(3) y
C6 C63 1.530(3) y
C6 C62 1.542(4) y
N1 C7 1.450(3) y
N1 C8 1.462(3) y
C7 C71 1.508(3) y
C71 C76 1.381(3) y
C71 C72 1.388(3) y
C72 C73 1.372(4) y
C73 C74 1.368(5) y
C74 C75 1.370(5) y
C75 C76 1.379(4) y
C8 C81 1.507(3) y
C81 C86 1.377(3) y
C81 C82 1.382(3) y
C82 C83 1.378(3) y
C83 C84 1.369(4) y
C84 C85 1.373(4) y
C85 C86 1.383(4) y
